data_4346382
loop_
_publ_author_name
'Wang, Denan'
'Lindeman, Sergey V.'
'Fiedler, Adam T.'

_publ_section_title
;
 Bimetallic Complexes Supported by a Redox-Active Ligand with Fused
 Pincer-Type Coordination Sites.
;
_journal_issue 17
_journal_name_full 'Inorganic chemistry'
_journal_page_first 8744
_journal_page_last 8754
_journal_paper_doi 10.1021/acs.inorgchem.5b01380
_journal_volume 54
_journal_year 2015
_chemical_formula_moiety 'C64 H70 N7 O2 Zn2, C H2 Cl2, C F3 O3 S'
_chemical_formula_sum 'C66 H72 Cl2 F3 N7 O5 S Zn2'
_chemical_formula_weight 1334.01
_space_group_crystal_system monoclinic
_space_group_IT_number 14
_space_group_name_Hall '-P 2ybc'
_space_group_name_H-M_alt 'P 1 21/c 1'
_atom_sites_solution_hydrogens geom
_atom_sites_solution_primary iterative
_atom_sites_solution_secondary difmap
_audit_creation_date 2014-10-14
_audit_creation_method
;
Olex2 1.2
(compiled 2014.09.19 svn.r3010 for OlexSys, GUI svn.r4874)
;
_cell_angle_alpha 90.00
_cell_angle_beta 100.1123(8)
_cell_angle_gamma 90.00
_cell_formula_units_Z 4
_cell_length_a 13.90318(12)
_cell_length_b 22.51761(16)
_cell_length_c 22.85172(15)
_cell_measurement_reflns_used 32516
_cell_measurement_temperature 100.00(10)
_cell_measurement_theta_max 73.5760
_cell_measurement_theta_min 3.8990
_cell_volume 7042.97(9)
_computing_cell_refinement
;
CrysAlisPro, Agilent Technologies,
Version 1.171.36.28 (release 01-02-2013 CrysAlis171 .NET)
(compiled Feb  1 2013,16:14:44)
;
_computing_data_collection
;
CrysAlisPro, Agilent Technologies,
Version 1.171.36.28 (release 01-02-2013 CrysAlis171 .NET)
(compiled Feb  1 2013,16:14:44)
;
_computing_data_reduction
;
CrysAlisPro, Agilent Technologies,
Version 1.171.36.28 (release 01-02-2013 CrysAlis171 .NET)
(compiled Feb  1 2013,16:14:44)
;
_computing_molecular_graphics 'Olex2 (Dolomanov et al., 2009)'
_computing_publication_material 'Olex2 (Dolomanov et al., 2009)'
_computing_structure_refinement 'XL (Sheldrick, 2008)'
_computing_structure_solution 'olex2.solve (Bourhis et al., 2013)'
_diffrn_ambient_temperature 100.00(10)
_diffrn_detector_area_resol_mean 10.3756
_diffrn_measured_fraction_theta_full 0.994
_diffrn_measured_fraction_theta_max 0.982
_diffrn_measurement_details
;
#__ type_ start__ end____ width___ exp.time_
  1 omega  -80.00  -15.00   1.0000    1.0000
omega____ theta____ kappa____ phi______ frames
    -      -40.8413  125.0000 -120.0000 65

#__ type_ start__ end____ width___ exp.time_
  2 omega -116.00  -48.00   1.0000    1.0000
omega____ theta____ kappa____ phi______ frames
    -      -40.8413  -37.0000  150.0000 68

#__ type_ start__ end____ width___ exp.time_
  3 omega  -49.00   29.00   1.0000    1.0000
omega____ theta____ kappa____ phi______ frames
    -      -40.8413   37.0000  -90.0000 78

#__ type_ start__ end____ width___ exp.time_
  4 omega   42.00   74.00   1.0000    1.0000
omega____ theta____ kappa____ phi______ frames
    -       40.8413 -125.0000 -150.0000 32

#__ type_ start__ end____ width___ exp.time_
  5 omega -103.00  -77.00   1.0000    3.0000
omega____ theta____ kappa____ phi______ frames
    -      -55.5000 -125.0000  150.0000 26

#__ type_ start__ end____ width___ exp.time_
  6 omega   32.00   88.00   1.0000    3.0000
omega____ theta____ kappa____ phi______ frames
    -      107.0326  -30.0000  -30.0000 56

#__ type_ start__ end____ width___ exp.time_
  7 omega   32.00   97.00   1.0000    3.0000
omega____ theta____ kappa____ phi______ frames
    -      107.0326  -45.0000  150.0000 65

#__ type_ start__ end____ width___ exp.time_
  8 omega  121.00  174.00   1.0000    3.0000
omega____ theta____ kappa____ phi______ frames
    -      107.0326  125.0000   30.0000 53

#__ type_ start__ end____ width___ exp.time_
  9 omega   23.00  109.00   1.0000    3.0000
omega____ theta____ kappa____ phi______ frames
    -      107.0326  -94.0000 -180.0000 86

#__ type_ start__ end____ width___ exp.time_
 10 omega  149.00  178.00   1.0000    3.0000
omega____ theta____ kappa____ phi______ frames
    -      107.0326   15.0000  -30.0000 29

#__ type_ start__ end____ width___ exp.time_
 11 omega   77.00  152.00   1.0000    3.0000
omega____ theta____ kappa____ phi______ frames
    -      107.0326   61.0000  -60.0000 75

#__ type_ start__ end____ width___ exp.time_
 12 omega   58.00   89.00   1.0000    3.0000
omega____ theta____ kappa____ phi______ frames
    -      107.0326  -30.0000    0.0000 31

#__ type_ start__ end____ width___ exp.time_
 13 omega   46.00  101.00   1.0000    3.0000
omega____ theta____ kappa____ phi______ frames
    -      107.0326   15.0000  -30.0000 55

#__ type_ start__ end____ width___ exp.time_
 14 omega -120.00   -7.00   1.0000    1.0000
omega____ theta____ kappa____ phi______ frames
    -      -40.8413  -77.0000  -90.0000 113

#__ type_ start__ end____ width___ exp.time_
 15 omega -115.00  -11.00   1.0000    1.0000
omega____ theta____ kappa____ phi______ frames
    -      -40.8413  -57.0000   30.0000 104

#__ type_ start__ end____ width___ exp.time_
 16 omega    1.00   83.00   1.0000    1.0000
omega____ theta____ kappa____ phi______ frames
    -       40.8413  -99.0000   30.0000 82

#__ type_ start__ end____ width___ exp.time_
 17 omega -134.00  -22.00   1.0000    3.0000
omega____ theta____ kappa____ phi______ frames
    -      -55.5000  -77.0000    0.0000 112

#__ type_ start__ end____ width___ exp.time_
 18 omega   77.00  178.00   1.0000    3.0000
omega____ theta____ kappa____ phi______ frames
    -      107.0326   30.0000   60.0000 101

#__ type_ start__ end____ width___ exp.time_
 19 omega   77.00  178.00   1.0000    3.0000
omega____ theta____ kappa____ phi______ frames
    -      107.0326   30.0000 -150.0000 101

#__ type_ start__ end____ width___ exp.time_
 20 omega   23.00  109.00   1.0000    3.0000
omega____ theta____ kappa____ phi______ frames
    -      107.0326  -94.0000    0.0000 86

#__ type_ start__ end____ width___ exp.time_
 21 omega   32.00   98.00   1.0000    3.0000
omega____ theta____ kappa____ phi______ frames
    -      107.0326  -45.0000   60.0000 66

#__ type_ start__ end____ width___ exp.time_
 22 omega   79.00  178.00   1.0000    3.0000
omega____ theta____ kappa____ phi______ frames
    -      107.0326   45.0000  120.0000 99

#__ type_ start__ end____ width___ exp.time_
 23 omega -120.00  -42.00   1.0000    1.0000
omega____ theta____ kappa____ phi______ frames
    -      -40.8413  -77.0000  150.0000 78
;
_diffrn_measurement_device_type 'SuperNova, Dual, Cu at zero, Atlas'
_diffrn_measurement_method '\w scans'
_diffrn_orient_matrix_UB_11 -0.0149197000
_diffrn_orient_matrix_UB_12 0.0486831000
_diffrn_orient_matrix_UB_13 -0.0480853000
_diffrn_orient_matrix_UB_21 -0.0200752000
_diffrn_orient_matrix_UB_22 0.0456425000
_diffrn_orient_matrix_UB_23 0.0466413000
_diffrn_orient_matrix_UB_31 0.1097797000
_diffrn_orient_matrix_UB_32 0.0148689000
_diffrn_orient_matrix_UB_33 0.0142689000
_diffrn_radiation_monochromator mirror
_diffrn_radiation_type CuK\a
_diffrn_radiation_wavelength 1.54184
_diffrn_reflns_av_R_equivalents 0.0325
_diffrn_reflns_av_unetI/netI 0.0200
_diffrn_reflns_limit_h_max 16
_diffrn_reflns_limit_h_min -15
_diffrn_reflns_limit_k_max 27
_diffrn_reflns_limit_k_min -28
_diffrn_reflns_limit_l_max 28
_diffrn_reflns_limit_l_min -28
_diffrn_reflns_number 68466
_diffrn_reflns_theta_full 72.00
_diffrn_reflns_theta_max 73.72
_diffrn_reflns_theta_min 3.23
_diffrn_source 'SuperNova (Cu) X-ray Source'
_exptl_absorpt_coefficient_mu 2.285
_exptl_absorpt_correction_T_max 0.626
_exptl_absorpt_correction_T_min 0.337
_exptl_absorpt_correction_type gaussian
_exptl_absorpt_process_details
;
CrysAlisPro, Agilent Technologies,
Version 1.171.36.28 (release 01-02-2013 CrysAlis171 .NET)
(compiled Feb  1 2013,16:14:44)
Numerical absorption correction based on gaussian integration over
			a multifaceted crystal model
;
_exptl_crystal_colour orange
_exptl_crystal_colour_primary orange
_exptl_crystal_density_diffrn 1.258
_exptl_crystal_density_method 'not measured'
_exptl_crystal_description prism
_exptl_crystal_F_000 2776
_exptl_crystal_size_max 0.5941
_exptl_crystal_size_mid 0.4582
_exptl_crystal_size_min 0.2722
_refine_diff_density_max 0.829
_refine_diff_density_min -0.625
_refine_diff_density_rms 0.057
_refine_ls_extinction_method none
_refine_ls_goodness_of_fit_ref 1.056
_refine_ls_hydrogen_treatment constr
_refine_ls_matrix_type full
_refine_ls_number_parameters 789
_refine_ls_number_reflns 14000
_refine_ls_number_restraints 0
_refine_ls_restrained_S_all 1.056
_refine_ls_R_factor_all 0.0376
_refine_ls_R_factor_gt 0.0349
_refine_ls_shift/su_max 0.001
_refine_ls_shift/su_mean 0.000
_refine_ls_structure_factor_coef Fsqd
_refine_ls_weighting_details 'calc w=1/[\s^2^(Fo^2^)+(0.0583P)^2^+3.0835P] where P=(Fo^2^+2Fc^2^)/3'
_refine_ls_weighting_scheme calc
_refine_ls_wR_factor_gt 0.0978
_refine_ls_wR_factor_ref 0.1000
_reflns_number_gt 12757
_reflns_number_total 14000
_reflns_threshold_expression >2sigma(I)
_cod_data_source_file ic5b01380_si_002.cif
_cod_data_source_block complex3
_cod_database_code 4346382
_chemical_oxdiff_formula 'Zn2 C F3 S O3 C44 H54 O2 N3 C2 H4 Cl4 C20 H16 N4'
_reflns_odcompleteness_completeness 99.95
_reflns_odcompleteness_iscentric 1
_reflns_odcompleteness_theta 66.97
_olex2_refinement_description
;
1. Fixed Uiso
 At 1.2 times of:
  All C(H) groups, All C(H,H) groups
 At 1.5 times of:
  All C(H,H,H) groups
2.a Secondary CH2 refined with riding coordinates:
 C1S(H1SA,H1SB)
2.b Aromatic/amide H refined with riding coordinates:
 C4(H4), C6(H6), C7(H7), C18(H18), C19(H19), C21(H21), C26(H26), C28(H28),
 C29(H29), C40(H40), C41(H41), C43(H43), C45(H45), C46(H46), C47(H47), C48(H48),
  C51(H51), C52(H52), C53(H53), C54(H54), C55(H55), C56(H56), C57(H57),
 C58(H58), C61(H61), C62(H62), C63(H63), C64(H64)
2.c Idealised Me refined as rotating group:
 C9(H9A,H9B,H9C), C10(H10A,H10B,H10C), C11(H11A,H11B,H11C), C13(H13A,H13B,
 H13C), C14(H14A,H14B,H14C), C15(H15A,H15B,H15C), C22(H22A,H22B,H22C), C31(H31A,
 H31B,H31C), C32(H32A,H32B,H32C), C33(H33A,H33B,H33C), C35(H35A,H35B,H35C),
 C36(H36A,H36B,H36C), C37(H37A,H37B,H37C), C44(H44A,H44B,H44C)
;
_olex2_submission_special_instructions 'No special instructions were received'

loop_
_space_group_symop_id
_space_group_symop_operation_xyz
1 'x, y, z'
2 '-x, y+1/2, -z+1/2'
3 '-x, -y, -z'
4 'x, -y-1/2, z-1/2'

loop_
_atom_site_label
_atom_site_type_symbol
_atom_site_fract_x
_atom_site_fract_y
_atom_site_fract_z
_atom_site_U_iso_or_equiv
_atom_site_adp_type
_atom_site_occupancy
_atom_site_calc_flag
_atom_site_refinement_flags_posn
Zn1 Zn 0.830345(15) 0.200793(9) 0.335206(9) 0.01973(6) Uani 1 d .
Zn2 Zn 0.828585(15) 0.216800(9) 0.477761(9) 0.01843(6) Uani 1 d .
O1 O 0.86212(8) 0.11698(5) 0.32806(5) 0.0245(2) Uani 1 d .
O2 O 0.79818(8) 0.13390(5) 0.49254(5) 0.0228(2) Uani 1 d .
N1 N 0.97714(10) 0.21972(6) 0.35162(6) 0.0213(3) Uani 1 d .
N2 N 0.68111(10) 0.23243(6) 0.45365(6) 0.0201(3) Uani 1 d .
N3 N 0.82906(9) 0.26620(6) 0.39972(6) 0.0200(3) Uani 1 d .
N4 N 0.79576(10) 0.24624(6) 0.25397(6) 0.0231(3) Uani 1 d .
N5 N 0.67979(10) 0.18160(6) 0.31009(6) 0.0218(3) Uani 1 d .
N6 N 0.85460(10) 0.27596(6) 0.54984(6) 0.0229(3) Uani 1 d .
N7 N 0.98072(10) 0.20677(6) 0.50761(6) 0.0215(3) Uani 1 d .
C1 C 1.02247(12) 0.13021(7) 0.30410(7) 0.0217(3) Uani 1 d .
C2 C 0.93428(12) 0.09725(7) 0.30358(7) 0.0214(3) Uani 1 d .
C3 C 0.92648(13) 0.04026(8) 0.27508(7) 0.0244(3) Uani 1 d .
C4 C 1.00307(13) 0.02071(8) 0.24907(7) 0.0270(3) Uani 1 d .
H4 H 0.9965 -0.0169 0.2298 0.032 Uiso 1 calc R
C5 C 1.09061(13) 0.05259(8) 0.24899(7) 0.0259(3) Uani 1 d .
C6 C 1.09851(12) 0.10670(8) 0.27696(7) 0.0240(3) Uani 1 d .
H6 H 1.1567 0.1291 0.2782 0.029 Uiso 1 calc R
C7 C 1.04245(12) 0.18697(7) 0.33326(7) 0.0228(3) Uani 1 d .
H7 H 1.1078 0.2012 0.3394 0.027 Uiso 1 calc R
C8 C 0.83223(14) 0.00341(8) 0.27129(8) 0.0294(4) Uani 1 d .
C9 C 0.74713(15) 0.03688(11) 0.23359(9) 0.0412(5) Uani 1 d .
H9A H 0.7399 0.0759 0.2513 0.062 Uiso 1 calc GR
H9B H 0.6867 0.0141 0.2322 0.062 Uiso 1 calc GR
H9C H 0.7604 0.0420 0.1932 0.062 Uiso 1 calc GR
C10 C 0.80880(14) -0.00847(9) 0.33347(8) 0.0315(4) Uani 1 d .
H10A H 0.8617 -0.0317 0.3567 0.047 Uiso 1 calc GR
H10B H 0.7474 -0.0307 0.3298 0.047 Uiso 1 calc GR
H10C H 0.8023 0.0294 0.3536 0.047 Uiso 1 calc GR
C11 C 0.84170(19) -0.05764(11) 0.24266(12) 0.0512(6) Uani 1 d .
H11A H 0.8534 -0.0522 0.2019 0.077 Uiso 1 calc GR
H11B H 0.7812 -0.0802 0.2419 0.077 Uiso 1 calc GR
H11C H 0.8965 -0.0794 0.2659 0.077 Uiso 1 calc GR
C12 C 1.17109(14) 0.02483(9) 0.21959(9) 0.0333(4) Uani 1 d .
C13 C 1.19857(16) -0.03638(9) 0.24809(10) 0.0404(5) Uani 1 d .
H13A H 1.2176 -0.0318 0.2912 0.061 Uiso 1 calc GR
H13B H 1.2533 -0.0531 0.2317 0.061 Uiso 1 calc GR
H13C H 1.1422 -0.0631 0.2394 0.061 Uiso 1 calc GR
C14 C 1.13426(19) 0.01662(12) 0.15281(10) 0.0504(6) Uani 1 d .
H14A H 1.0763 -0.0089 0.1468 0.076 Uiso 1 calc GR
H14B H 1.1856 -0.0018 0.1346 0.076 Uiso 1 calc GR
H14C H 1.1173 0.0554 0.1344 0.076 Uiso 1 calc GR
C15 C 1.26328(15) 0.06341(10) 0.22831(11) 0.0415(5) Uani 1 d .
H15A H 1.2472 0.1027 0.2109 0.062 Uiso 1 calc GR
H15B H 1.3128 0.0446 0.2088 0.062 Uiso 1 calc GR
H15C H 1.2888 0.0676 0.2709 0.062 Uiso 1 calc GR
C16 C 0.99677(12) 0.27497(7) 0.38057(7) 0.0217(3) Uani 1 d .
C17 C 0.91711(12) 0.29975(7) 0.40312(7) 0.0214(3) Uani 1 d .
C18 C 0.93123(13) 0.35460(8) 0.43201(8) 0.0273(3) Uani 1 d .
H18 H 0.8790 0.3721 0.4476 0.033 Uiso 1 calc R
C19 C 1.02023(14) 0.38380(8) 0.43824(8) 0.0309(4) Uani 1 d .
H19 H 1.0277 0.4211 0.4579 0.037 Uiso 1 calc R
C20 C 1.09915(13) 0.35951(8) 0.41625(8) 0.0295(4) Uani 1 d .
C21 C 1.08607(13) 0.30490(8) 0.38770(8) 0.0266(3) Uani 1 d .
H21 H 1.1391 0.2875 0.3727 0.032 Uiso 1 calc R
C22 C 1.19648(15) 0.39088(10) 0.42398(10) 0.0403(5) Uani 1 d .
H22A H 1.2487 0.3629 0.4395 0.060 Uiso 1 calc GR
H22B H 1.1968 0.4239 0.4519 0.060 Uiso 1 calc GR
H22C H 1.2071 0.4062 0.3855 0.060 Uiso 1 calc GR
C23 C 0.63299(12) 0.14850(7) 0.50792(7) 0.0195(3) Uani 1 d .
C24 C 0.72300(12) 0.11636(7) 0.51516(7) 0.0193(3) Uani 1 d .
C25 C 0.72834(12) 0.06168(7) 0.54842(7) 0.0201(3) Uani 1 d .
C26 C 0.64991(12) 0.04643(7) 0.57530(7) 0.0210(3) Uani 1 d .
H26 H 0.6555 0.0114 0.5988 0.025 Uiso 1 calc R
C27 C 0.56226(12) 0.07920(7) 0.57033(7) 0.0206(3) Uani 1 d .
C28 C 0.55480(12) 0.12883(7) 0.53496(7) 0.0203(3) Uani 1 d .
H28 H 0.4953 0.1506 0.5285 0.024 Uiso 1 calc R
C29 C 0.61419(12) 0.20158(7) 0.47221(7) 0.0202(3) Uani 1 d .
H29 H 0.5484 0.2146 0.4617 0.024 Uiso 1 calc R
C30 C 0.82011(12) 0.02272(7) 0.55381(7) 0.0231(3) Uani 1 d .
C31 C 0.80780(14) -0.03589(8) 0.58626(8) 0.0289(4) Uani 1 d .
H31A H 0.7978 -0.0273 0.6268 0.043 Uiso 1 calc GR
H31B H 0.8666 -0.0602 0.5878 0.043 Uiso 1 calc GR
H31C H 0.7511 -0.0575 0.5649 0.043 Uiso 1 calc GR
C32 C 0.84042(13) 0.00634(8) 0.49148(7) 0.0256(3) Uani 1 d .
H32A H 0.7846 -0.0157 0.4697 0.038 Uiso 1 calc GR
H32B H 0.8992 -0.0184 0.4955 0.038 Uiso 1 calc GR
H32C H 0.8503 0.0427 0.4697 0.038 Uiso 1 calc GR
C33 C 0.90936(13) 0.05506(8) 0.58900(8) 0.0290(4) Uani 1 d .
H33A H 0.9189 0.0928 0.5694 0.044 Uiso 1 calc GR
H33B H 0.9676 0.0302 0.5905 0.044 Uiso 1 calc GR
H33C H 0.8984 0.0628 0.6295 0.044 Uiso 1 calc GR
C34 C 0.48020(12) 0.05835(7) 0.60250(7) 0.0230(3) Uani 1 d .
C35 C 0.51765(14) 0.05630(9) 0.66996(8) 0.0319(4) Uani 1 d .
H35A H 0.5721 0.0282 0.6785 0.048 Uiso 1 calc GR
H35B H 0.4647 0.0435 0.6903 0.048 Uiso 1 calc GR
H35C H 0.5400 0.0959 0.6840 0.048 Uiso 1 calc GR
C36 C 0.44633(14) -0.00387(8) 0.58035(8) 0.0287(4) Uani 1 d .
H36A H 0.4199 -0.0022 0.5377 0.043 Uiso 1 calc GR
H36B H 0.3955 -0.0178 0.6018 0.043 Uiso 1 calc GR
H36C H 0.5019 -0.0313 0.5874 0.043 Uiso 1 calc GR
C37 C 0.39187(14) 0.10005(8) 0.59046(9) 0.0320(4) Uani 1 d .
H37A H 0.4115 0.1399 0.6052 0.048 Uiso 1 calc GR
H37B H 0.3404 0.0851 0.6109 0.048 Uiso 1 calc GR
H37C H 0.3672 0.1018 0.5476 0.048 Uiso 1 calc GR
C38 C 0.66123(12) 0.28167(7) 0.41527(7) 0.0215(3) Uani 1 d .
C39 C 0.74058(12) 0.29964(7) 0.38837(7) 0.0219(3) Uani 1 d .
C40 C 0.72526(13) 0.34712(8) 0.34858(8) 0.0279(4) Uani 1 d .
H40 H 0.7770 0.3600 0.3294 0.034 Uiso 1 calc R
C41 C 0.63578(14) 0.37581(9) 0.33657(9) 0.0346(4) Uani 1 d .
H41 H 0.6272 0.4076 0.3089 0.042 Uiso 1 calc R
C42 C 0.55795(14) 0.35917(9) 0.36411(9) 0.0349(4) Uani 1 d .
C43 C 0.57239(13) 0.31173(8) 0.40370(8) 0.0282(4) Uani 1 d .
H43 H 0.5207 0.2996 0.4232 0.034 Uiso 1 calc R
C44 C 0.46156(17) 0.39202(12) 0.35165(13) 0.0575(7) Uani 1 d .
H44A H 0.4107 0.3678 0.3648 0.086 Uiso 1 calc GR
H44B H 0.4438 0.3996 0.3089 0.086 Uiso 1 calc GR
H44C H 0.4678 0.4298 0.3732 0.086 Uiso 1 calc GR
C45 C 0.85825(13) 0.28024(8) 0.23045(8) 0.0269(4) Uani 1 d .
H45 H 0.9255 0.2799 0.2480 0.032 Uiso 1 calc R
C46 C 0.82769(14) 0.31598(8) 0.18131(8) 0.0305(4) Uani 1 d .
H46 H 0.8733 0.3393 0.1649 0.037 Uiso 1 calc R
C47 C 0.72985(15) 0.31697(8) 0.15667(8) 0.0318(4) Uani 1 d .
H47 H 0.7070 0.3419 0.1236 0.038 Uiso 1 calc R
C48 C 0.66480(14) 0.28131(8) 0.18036(8) 0.0288(4) Uani 1 d .
H48 H 0.5973 0.2810 0.1634 0.035 Uiso 1 calc R
C49 C 0.70046(12) 0.24609(7) 0.22938(7) 0.0230(3) Uani 1 d .
C50 C 0.63758(13) 0.20558(8) 0.25771(8) 0.0254(3) Uani 1 d .
C51 C 0.54303(15) 0.19175(10) 0.23160(9) 0.0398(5) Uani 1 d .
H51 H 0.5141 0.2096 0.1950 0.048 Uiso 1 calc R
C52 C 0.49109(15) 0.15153(11) 0.25954(10) 0.0465(6) Uani 1 d .
H52 H 0.4258 0.1416 0.2424 0.056 Uiso 1 calc R
C53 C 0.53471(14) 0.12593(9) 0.31244(9) 0.0342(4) Uani 1 d .
H53 H 0.5005 0.0976 0.3319 0.041 Uiso 1 calc R
C54 C 0.62923(13) 0.14234(8) 0.33659(8) 0.0255(3) Uani 1 d .
H54 H 0.6593 0.1252 0.3732 0.031 Uiso 1 calc R
C55 C 0.78537(13) 0.30586(8) 0.57170(8) 0.0266(3) Uani 1 d .
H55 H 0.7188 0.2999 0.5543 0.032 Uiso 1 calc R
C56 C 0.80754(15) 0.34526(9) 0.61886(8) 0.0339(4) Uani 1 d .
H56 H 0.7572 0.3659 0.6336 0.041 Uiso 1 calc R
C57 C 0.90419(16) 0.35381(9) 0.64376(9) 0.0373(4) Uani 1 d .
H57 H 0.9214 0.3807 0.6759 0.045 Uiso 1 calc R
C58 C 0.97633(14) 0.32285(9) 0.62149(8) 0.0341(4) Uani 1 d .
H58 H 1.0433 0.3280 0.6384 0.041 Uiso 1 calc R
C59 C 0.94892(13) 0.28415(8) 0.57405(8) 0.0249(3) Uani 1 d .
C60 C 1.02053(12) 0.24716(8) 0.54837(8) 0.0247(3) Uani 1 d .
C61 C 1.12108(14) 0.25242(10) 0.56564(10) 0.0377(4) Uani 1 d .
H61 H 1.1480 0.2820 0.5934 0.045 Uiso 1 calc R
C62 C 1.18135(14) 0.21393(10) 0.54167(11) 0.0422(5) Uani 1 d .
H62 H 1.2503 0.2168 0.5528 0.051 Uiso 1 calc R
C63 C 1.14026(14) 0.17122(9) 0.50141(9) 0.0345(4) Uani 1 d .
H63 H 1.1803 0.1438 0.4850 0.041 Uiso 1 calc R
C64 C 1.03970(12) 0.16930(7) 0.48556(7) 0.0245(3) Uani 1 d .
H64 H 1.0113 0.1401 0.4578 0.029 Uiso 1 calc R
Cl1 Cl 0.73373(6) 0.45450(3) 0.47864(4) 0.0688(2) Uani 1 d .
Cl2 Cl 0.62201(4) 0.47411(3) 0.57236(2) 0.04819(13) Uani 1 d .
C1S C 0.62236(18) 0.44161(11) 0.50269(11) 0.0467(5) Uani 1 d .
H1SA H 0.5682 0.4583 0.4734 0.056 Uiso 1 calc R
H1SB H 0.6115 0.3983 0.5053 0.056 Uiso 1 calc R
S1 S 0.44457(3) 0.296114(19) 0.55470(2) 0.02843(10) Uani 1 d .
F1 F 0.29446(9) 0.36195(6) 0.56805(6) 0.0489(3) Uani 1 d .
F2 F 0.40191(9) 0.40718(5) 0.52687(6) 0.0437(3) Uani 1 d .
F3 F 0.43097(11) 0.38949(6) 0.62112(6) 0.0481(3) Uani 1 d .
O3 O 0.42107(11) 0.25920(6) 0.60200(6) 0.0385(3) Uani 1 d .
O4 O 0.39434(11) 0.28019(7) 0.49616(6) 0.0385(3) Uani 1 d .
O5 O 0.54647(10) 0.30986(7) 0.55857(7) 0.0423(3) Uani 1 d .
C65 C 0.39018(15) 0.36774(9) 0.56830(9) 0.0340(4) Uani 1 d .

loop_
_atom_site_aniso_label
_atom_site_aniso_U_11
_atom_site_aniso_U_22
_atom_site_aniso_U_33
_atom_site_aniso_U_23
_atom_site_aniso_U_13
_atom_site_aniso_U_12
Zn1 0.01403(11) 0.02423(11) 0.02012(11) 0.00211(8) 0.00074(8) -0.00087(8)
Zn2 0.01405(11) 0.02049(11) 0.02004(11) 0.00107(7) 0.00102(8) 0.00053(7)
O1 0.0176(6) 0.0264(6) 0.0302(6) 0.0012(5) 0.0062(5) 0.0000(4)
O2 0.0185(6) 0.0221(5) 0.0284(6) 0.0022(4) 0.0057(5) 0.0013(4)
N1 0.0158(7) 0.0257(7) 0.0216(6) 0.0000(5) 0.0011(5) -0.0004(5)
N2 0.0172(6) 0.0214(6) 0.0214(6) 0.0023(5) 0.0024(5) 0.0006(5)
N3 0.0153(7) 0.0214(6) 0.0230(6) 0.0031(5) 0.0024(5) 0.0003(5)
N4 0.0198(7) 0.0268(7) 0.0219(6) 0.0027(5) 0.0018(5) -0.0009(5)
N5 0.0171(7) 0.0256(7) 0.0221(6) 0.0013(5) 0.0016(5) -0.0002(5)
N6 0.0200(7) 0.0242(7) 0.0238(7) -0.0007(5) 0.0020(5) 0.0011(5)
N7 0.0182(7) 0.0240(6) 0.0218(6) 0.0014(5) 0.0025(5) 0.0009(5)
C1 0.0179(8) 0.0268(8) 0.0200(7) 0.0024(6) 0.0019(6) 0.0013(6)
C2 0.0176(8) 0.0270(8) 0.0191(7) 0.0042(6) 0.0015(6) 0.0010(6)
C3 0.0235(8) 0.0285(8) 0.0210(7) 0.0008(6) 0.0039(6) -0.0051(7)
C4 0.0287(9) 0.0290(8) 0.0238(8) -0.0026(6) 0.0062(7) -0.0031(7)
C5 0.0236(9) 0.0312(8) 0.0238(8) -0.0011(6) 0.0068(7) -0.0007(7)
C6 0.0184(8) 0.0293(8) 0.0244(7) 0.0018(6) 0.0041(6) -0.0003(6)
C7 0.0155(8) 0.0276(8) 0.0251(8) 0.0023(6) 0.0032(6) -0.0001(6)
C8 0.0275(9) 0.0343(9) 0.0278(8) -0.0036(7) 0.0081(7) -0.0092(7)
C9 0.0293(10) 0.0606(13) 0.0305(9) 0.0044(9) -0.0033(8) -0.0159(9)
C10 0.0288(9) 0.0338(9) 0.0331(9) 0.0049(7) 0.0083(7) -0.0070(7)
C11 0.0479(13) 0.0473(12) 0.0646(15) -0.0243(11) 0.0266(12) -0.0240(11)
C12 0.0295(10) 0.0365(10) 0.0373(10) -0.0109(8) 0.0150(8) -0.0048(8)
C13 0.0347(11) 0.0343(10) 0.0555(12) -0.0139(9) 0.0171(9) 0.0026(8)
C14 0.0490(14) 0.0711(16) 0.0356(11) -0.0164(11) 0.0201(10) -0.0067(12)
C15 0.0311(11) 0.0422(11) 0.0570(13) -0.0144(10) 0.0238(10) -0.0050(9)
C16 0.0180(8) 0.0246(8) 0.0218(7) 0.0016(6) 0.0016(6) -0.0014(6)
C17 0.0168(8) 0.0236(7) 0.0230(7) 0.0041(6) 0.0017(6) -0.0018(6)
C18 0.0259(9) 0.0236(8) 0.0328(9) 0.0002(7) 0.0062(7) 0.0004(7)
C19 0.0309(10) 0.0252(8) 0.0352(9) -0.0014(7) 0.0016(7) -0.0047(7)
C20 0.0255(9) 0.0316(9) 0.0301(8) 0.0015(7) 0.0010(7) -0.0085(7)
C21 0.0182(8) 0.0330(9) 0.0283(8) 0.0007(7) 0.0031(7) -0.0028(7)
C22 0.0304(10) 0.0469(11) 0.0421(11) -0.0032(9) 0.0022(8) -0.0167(9)
C23 0.0181(8) 0.0211(7) 0.0183(7) 0.0002(6) 0.0007(6) -0.0008(6)
C24 0.0177(7) 0.0210(7) 0.0184(7) -0.0019(6) 0.0013(6) -0.0010(6)
C25 0.0208(8) 0.0204(7) 0.0178(7) -0.0016(6) -0.0001(6) 0.0009(6)
C26 0.0239(8) 0.0198(7) 0.0184(7) 0.0003(6) 0.0011(6) 0.0000(6)
C27 0.0197(8) 0.0219(7) 0.0200(7) -0.0014(6) 0.0027(6) -0.0013(6)
C28 0.0148(7) 0.0234(7) 0.0222(7) -0.0003(6) 0.0016(6) 0.0005(6)
C29 0.0148(7) 0.0230(7) 0.0223(7) 0.0009(6) 0.0015(6) 0.0010(6)
C30 0.0231(8) 0.0224(7) 0.0230(7) 0.0004(6) 0.0024(6) 0.0034(6)
C31 0.0331(10) 0.0244(8) 0.0299(8) 0.0059(7) 0.0071(7) 0.0092(7)
C32 0.0258(9) 0.0252(8) 0.0267(8) -0.0002(6) 0.0068(7) 0.0043(7)
C33 0.0224(9) 0.0332(9) 0.0294(8) -0.0017(7) -0.0012(7) 0.0051(7)
C34 0.0221(8) 0.0243(8) 0.0226(7) 0.0016(6) 0.0041(6) -0.0022(6)
C35 0.0314(10) 0.0439(10) 0.0215(8) -0.0004(7) 0.0075(7) -0.0051(8)
C36 0.0290(9) 0.0267(8) 0.0313(9) 0.0005(7) 0.0077(7) -0.0071(7)
C37 0.0239(9) 0.0318(9) 0.0433(10) 0.0081(8) 0.0140(8) 0.0015(7)
C38 0.0186(8) 0.0219(7) 0.0235(7) 0.0032(6) 0.0022(6) 0.0011(6)
C39 0.0172(8) 0.0223(7) 0.0256(8) 0.0026(6) 0.0021(6) 0.0015(6)
C40 0.0214(8) 0.0298(8) 0.0336(9) 0.0093(7) 0.0075(7) 0.0021(7)
C41 0.0278(10) 0.0333(9) 0.0431(10) 0.0191(8) 0.0072(8) 0.0081(8)
C42 0.0224(9) 0.0365(10) 0.0458(11) 0.0156(8) 0.0063(8) 0.0077(7)
C43 0.0187(8) 0.0312(9) 0.0354(9) 0.0092(7) 0.0067(7) 0.0031(7)
C44 0.0336(12) 0.0627(15) 0.0799(18) 0.0411(14) 0.0204(12) 0.0231(11)
C45 0.0230(9) 0.0310(8) 0.0264(8) 0.0039(7) 0.0034(7) -0.0034(7)
C46 0.0338(10) 0.0300(9) 0.0280(8) 0.0048(7) 0.0061(7) -0.0055(7)
C47 0.0371(10) 0.0323(9) 0.0249(8) 0.0079(7) 0.0025(7) 0.0010(8)
C48 0.0247(9) 0.0345(9) 0.0254(8) 0.0055(7) -0.0010(7) 0.0013(7)
C49 0.0209(8) 0.0271(8) 0.0202(7) 0.0007(6) 0.0013(6) -0.0010(6)
C50 0.0197(8) 0.0308(8) 0.0244(8) 0.0031(6) 0.0003(7) -0.0011(7)
C51 0.0249(10) 0.0576(13) 0.0330(10) 0.0138(9) -0.0061(8) -0.0095(9)
C52 0.0244(10) 0.0677(15) 0.0429(11) 0.0152(10) -0.0067(9) -0.0180(10)
C53 0.0230(9) 0.0425(10) 0.0363(10) 0.0086(8) 0.0031(8) -0.0100(8)
C54 0.0213(8) 0.0284(8) 0.0266(8) 0.0039(6) 0.0034(7) -0.0020(6)
C55 0.0211(8) 0.0295(8) 0.0290(8) -0.0011(7) 0.0040(7) 0.0043(7)
C56 0.0338(10) 0.0361(10) 0.0326(9) -0.0059(8) 0.0076(8) 0.0078(8)
C57 0.0399(11) 0.0385(10) 0.0321(9) -0.0126(8) 0.0027(8) 0.0048(8)
C58 0.0262(9) 0.0417(10) 0.0313(9) -0.0103(8) -0.0035(7) 0.0011(8)
C59 0.0208(8) 0.0282(8) 0.0249(8) -0.0024(6) 0.0019(7) 0.0012(6)
C60 0.0189(8) 0.0274(8) 0.0271(8) -0.0012(6) 0.0017(6) 0.0003(6)
C61 0.0194(9) 0.0451(11) 0.0467(11) -0.0155(9) 0.0007(8) -0.0035(8)
C62 0.0161(9) 0.0522(12) 0.0564(13) -0.0138(10) 0.0006(9) 0.0003(8)
C63 0.0234(9) 0.0367(10) 0.0441(10) -0.0056(8) 0.0077(8) 0.0054(7)
C64 0.0199(8) 0.0257(8) 0.0277(8) 0.0000(6) 0.0037(6) 0.0027(6)
Cl1 0.0656(4) 0.0607(4) 0.0899(5) -0.0145(3) 0.0404(4) -0.0010(3)
Cl2 0.0468(3) 0.0505(3) 0.0464(3) -0.0019(2) 0.0057(2) -0.0011(2)
C1S 0.0457(13) 0.0434(12) 0.0498(12) -0.0023(10) 0.0051(10) 0.0009(10)
S1 0.0210(2) 0.0302(2) 0.0318(2) -0.00228(16) -0.00160(17) 0.00114(16)
F1 0.0297(6) 0.0551(8) 0.0651(8) 0.0093(6) 0.0172(6) 0.0113(5)
F2 0.0405(7) 0.0375(6) 0.0513(7) 0.0131(5) 0.0034(6) 0.0007(5)
F3 0.0600(8) 0.0399(6) 0.0429(7) -0.0096(5) 0.0051(6) 0.0058(6)
O3 0.0420(8) 0.0317(7) 0.0368(7) 0.0022(6) -0.0068(6) -0.0041(6)
O4 0.0322(7) 0.0492(8) 0.0312(7) -0.0071(6) -0.0025(6) -0.0015(6)
O5 0.0214(7) 0.0472(8) 0.0565(9) -0.0092(7) 0.0018(6) 0.0009(6)
C65 0.0301(10) 0.0341(9) 0.0377(10) 0.0030(8) 0.0060(8) 0.0034(8)

loop_
_atom_type_symbol
_atom_type_description
_atom_type_scat_dispersion_real
_atom_type_scat_dispersion_imag
_atom_type_scat_source
C C 0.0181 0.0091 'International Tables Vol C Tables 4.2.6.8 and 6.1.1.4'
H H 0.0000 0.0000 'International Tables Vol C Tables 4.2.6.8 and 6.1.1.4'
Cl Cl 0.3639 0.7018 'International Tables Vol C Tables 4.2.6.8 and 6.1.1.4'
F F 0.0727 0.0534 'International Tables Vol C Tables 4.2.6.8 and 6.1.1.4'
N N 0.0311 0.0180 'International Tables Vol C Tables 4.2.6.8 and 6.1.1.4'
O O 0.0492 0.0322 'International Tables Vol C Tables 4.2.6.8 and 6.1.1.4'
S S 0.3331 0.5567 'International Tables Vol C Tables 4.2.6.8 and 6.1.1.4'
Zn Zn -1.5491 0.6778 'International Tables Vol C Tables 4.2.6.8 and 6.1.1.4'

loop_
_exptl_crystal_face_index_h
_exptl_crystal_face_index_k
_exptl_crystal_face_index_l
_exptl_crystal_face_perp_dist
_exptl_oxdiff_crystal_face_indexfrac_h
_exptl_oxdiff_crystal_face_indexfrac_k
_exptl_oxdiff_crystal_face_indexfrac_l
_exptl_oxdiff_crystal_face_x
_exptl_oxdiff_crystal_face_y
_exptl_oxdiff_crystal_face_z
0 -11 -10 0.1270 -0.0000 -10.9989 -10.0007 -0.0546 -0.9685 -0.3062
0 15 -1 0.0827 0.0000 14.9993 -0.9992 0.7783 0.6380 0.2088
6 -11 -2 0.1591 6.0001 -10.9993 -2.0004 -0.5288 -0.7158 0.4666
-7 -8 -1 0.1918 -7.0002 -7.9996 -1.0007 -0.2369 -0.2713 -0.9017
0 -9 12 0.2132 -0.0000 -9.0003 11.9997 -1.0152 0.1489 0.0374
1 14 1 0.0856 1.0001 13.9993 1.0008 0.6185 0.6656 0.3322
1 -15 -1 0.1609 1.0000 -14.9992 -1.0008 -0.6970 -0.7514 -0.1275
0 4 14 0.1984 0.0000 3.9990 14.0004 -0.4785 0.8355 0.2592
0 -4 -14 0.1984 -0.0000 -3.9990 -14.0004 0.4785 -0.8355 -0.2592
-9 -3 0 0.2315 -9.0002 -2.9999 -0.0005 -0.0117 0.0437 -1.0327
8 3 3 0.2641 8.0002 2.9997 3.0005 -0.1176 0.1163 0.9657
0 11 9 0.1452 0.0000 10.9989 9.0007 0.1027 0.9218 0.2920

loop_
_geom_angle_atom_site_label_1
_geom_angle_atom_site_label_2
_geom_angle_atom_site_label_3
_geom_angle
O1 Zn1 N1 89.07(5)
O1 Zn1 N3 140.53(5)
O1 Zn1 N4 114.66(5)
O1 Zn1 N5 90.43(5)
N1 Zn1 N3 81.72(5)
N1 Zn1 N4 97.25(5)
N1 Zn1 N5 174.87(5)
N3 Zn1 N4 104.57(5)
N3 Zn1 N5 101.83(5)
N4 Zn1 N5 78.33(5)
O2 Zn2 N2 88.52(5)
O2 Zn2 N3 133.17(5)
O2 Zn2 N6 118.85(5)
O2 Zn2 N7 94.39(5)
N2 Zn2 N3 80.43(5)
N2 Zn2 N6 97.34(5)
N2 Zn2 N7 175.18(5)
N3 Zn2 N7 100.25(5)
N6 Zn2 N3 107.69(5)
N6 Zn2 N7 77.89(5)
C2 O1 Zn1 124.44(10)
C24 O2 Zn2 124.69(10)
C7 N1 Zn1 123.58(11)
C7 N1 C16 124.35(14)
C16 N1 Zn1 111.86(10)
C29 N2 Zn2 124.17(11)
C29 N2 C38 123.60(14)
C38 N2 Zn2 112.22(10)
Zn1 N3 Zn2 103.15(6)
C17 N3 Zn1 107.35(10)
C17 N3 Zn2 111.33(10)
C39 N3 Zn1 110.99(10)
C39 N3 Zn2 107.60(10)
C39 N3 C17 115.72(13)
C45 N4 Zn1 124.69(12)
C45 N4 C49 119.64(14)
C49 N4 Zn1 115.07(11)
C50 N5 Zn1 114.47(11)
C54 N5 Zn1 125.83(11)
C54 N5 C50 118.96(14)
C55 N6 Zn2 125.08(12)
C55 N6 C59 119.36(15)
C59 N6 Zn2 115.56(11)
C60 N7 Zn2 114.58(11)
C64 N7 Zn2 126.20(11)
C64 N7 C60 118.81(15)
C2 C1 C7 123.87(15)
C6 C1 C2 120.38(15)
C6 C1 C7 115.71(15)
O1 C2 C1 122.68(15)
O1 C2 C3 119.67(15)
C1 C2 C3 117.65(15)
C2 C3 C8 120.21(15)
C4 C3 C2 118.59(15)
C4 C3 C8 121.13(15)
C3 C4 H4 117.7
C3 C4 C5 124.64(16)
C5 C4 H4 117.7
C4 C5 C12 119.18(15)
C6 C5 C4 116.70(16)
C6 C5 C12 124.10(16)
C1 C6 H6 119.0
C5 C6 C1 122.04(16)
C5 C6 H6 119.0
N1 C7 C1 124.32(15)
N1 C7 H7 117.8
C1 C7 H7 117.8
C9 C8 C3 109.37(15)
C9 C8 C10 109.71(16)
C9 C8 C11 108.38(18)
C10 C8 C3 111.00(14)
C10 C8 C11 106.60(16)
C11 C8 C3 111.71(16)
C8 C9 H9A 109.5
C8 C9 H9B 109.5
C8 C9 H9C 109.5
H9A C9 H9B 109.5
H9A C9 H9C 109.5
H9B C9 H9C 109.5
C8 C10 H10A 109.5
C8 C10 H10B 109.5
C8 C10 H10C 109.5
H10A C10 H10B 109.5
H10A C10 H10C 109.5
H10B C10 H10C 109.5
C8 C11 H11A 109.5
C8 C11 H11B 109.5
C8 C11 H11C 109.5
H11A C11 H11B 109.5
H11A C11 H11C 109.5
H11B C11 H11C 109.5
C5 C12 C13 108.92(15)
C14 C12 C5 110.05(17)
C14 C12 C13 109.09(18)
C15 C12 C5 111.69(15)
C15 C12 C13 108.17(18)
C15 C12 C14 108.87(17)
C12 C13 H13A 109.5
C12 C13 H13B 109.5
C12 C13 H13C 109.5
H13A C13 H13B 109.5
H13A C13 H13C 109.5
H13B C13 H13C 109.5
C12 C14 H14A 109.5
C12 C14 H14B 109.5
C12 C14 H14C 109.5
H14A C14 H14B 109.5
H14A C14 H14C 109.5
H14B C14 H14C 109.5
C12 C15 H15A 109.5
C12 C15 H15B 109.5
C12 C15 H15C 109.5
H15A C15 H15B 109.5
H15A C15 H15C 109.5
H15B C15 H15C 109.5
N1 C16 C17 114.73(14)
C21 C16 N1 125.04(15)
C21 C16 C17 120.23(15)
C16 C17 N3 119.30(14)
C18 C17 N3 122.73(15)
C18 C17 C16 117.78(15)
C17 C18 H18 119.5
C19 C18 C17 121.09(17)
C19 C18 H18 119.5
C18 C19 H19 119.3
C18 C19 C20 121.40(17)
C20 C19 H19 119.3
C19 C20 C22 121.32(17)
C21 C20 C19 118.00(16)
C21 C20 C22 120.67(18)
C16 C21 H21 119.3
C20 C21 C16 121.49(17)
C20 C21 H21 119.3
C20 C22 H22A 109.5
C20 C22 H22B 109.5
C20 C22 H22C 109.5
H22A C22 H22B 109.5
H22A C22 H22C 109.5
H22B C22 H22C 109.5
C24 C23 C29 123.49(14)
C28 C23 C24 121.04(14)
C28 C23 C29 115.45(14)
O2 C24 C23 123.11(14)
O2 C24 C25 119.75(14)
C23 C24 C25 117.14(14)
C24 C25 C30 119.69(14)
C26 C25 C24 118.27(14)
C26 C25 C30 122.04(14)
C25 C26 H26 117.6
C25 C26 C27 124.76(14)
C27 C26 H26 117.6
C26 C27 C34 120.34(14)
C28 C27 C26 116.60(15)
C28 C27 C34 123.05(15)
C23 C28 H28 119.0
C27 C28 C23 121.91(15)
C27 C28 H28 119.0
N2 C29 C23 124.15(15)
N2 C29 H29 117.9
C23 C29 H29 117.9
C25 C30 C31 111.57(14)
C25 C30 C32 110.27(13)
C25 C30 C33 110.73(13)
C31 C30 C32 107.08(13)
C31 C30 C33 107.57(14)
C33 C30 C32 109.51(14)
C30 C31 H31A 109.5
C30 C31 H31B 109.5
C30 C31 H31C 109.5
H31A C31 H31B 109.5
H31A C31 H31C 109.5
H31B C31 H31C 109.5
C30 C32 H32A 109.5
C30 C32 H32B 109.5
C30 C32 H32C 109.5
H32A C32 H32B 109.5
H32A C32 H32C 109.5
H32B C32 H32C 109.5
C30 C33 H33A 109.5
C30 C33 H33B 109.5
C30 C33 H33C 109.5
H33A C33 H33B 109.5
H33A C33 H33C 109.5
H33B C33 H33C 109.5
C27 C34 C35 109.86(14)
C27 C34 C36 109.39(13)
C36 C34 C35 109.46(14)
C37 C34 C27 111.48(13)
C37 C34 C35 108.53(15)
C37 C34 C36 108.08(15)
C34 C35 H35A 109.5
C34 C35 H35B 109.5
C34 C35 H35C 109.5
H35A C35 H35B 109.5
H35A C35 H35C 109.5
H35B C35 H35C 109.5
C34 C36 H36A 109.5
C34 C36 H36B 109.5
C34 C36 H36C 109.5
H36A C36 H36B 109.5
H36A C36 H36C 109.5
H36B C36 H36C 109.5
C34 C37 H37A 109.5
C34 C37 H37B 109.5
C34 C37 H37C 109.5
H37A C37 H37B 109.5
H37A C37 H37C 109.5
H37B C37 H37C 109.5
N2 C38 C39 114.38(14)
C43 C38 N2 124.79(15)
C43 C38 C39 120.83(15)
C38 C39 N3 118.94(14)
C40 C39 N3 123.44(15)
C40 C39 C38 117.46(15)
C39 C40 H40 119.5
C41 C40 C39 121.02(16)
C41 C40 H40 119.5
C40 C41 H41 119.1
C40 C41 C42 121.72(16)
C42 C41 H41 119.1
C41 C42 C44 121.02(17)
C43 C42 C41 117.69(17)
C43 C42 C44 121.29(18)
C38 C43 H43 119.4
C42 C43 C38 121.23(16)
C42 C43 H43 119.4
C42 C44 H44A 109.5
C42 C44 H44B 109.5
C42 C44 H44C 109.5
H44A C44 H44B 109.5
H44A C44 H44C 109.5
H44B C44 H44C 109.5
N4 C45 H45 119.0
N4 C45 C46 121.92(17)
C46 C45 H45 119.0
C45 C46 H46 120.6
C47 C46 C45 118.73(17)
C47 C46 H46 120.6
C46 C47 H47 120.2
C46 C47 C48 119.67(16)
C48 C47 H47 120.2
C47 C48 H48 120.7
C47 C48 C49 118.64(17)
C49 C48 H48 120.7
N4 C49 C48 121.37(16)
N4 C49 C50 115.51(14)
C48 C49 C50 123.11(16)
N5 C50 C49 115.71(15)
N5 C50 C51 121.72(16)
C51 C50 C49 122.55(16)
C50 C51 H51 120.6
C50 C51 C52 118.90(18)
C52 C51 H51 120.6
C51 C52 H52 120.2
C53 C52 C51 119.57(18)
C53 C52 H52 120.2
C52 C53 H53 120.7
C52 C53 C54 118.58(17)
C54 C53 H53 120.7
N5 C54 C53 122.25(16)
N5 C54 H54 118.9
C53 C54 H54 118.9
N6 C55 H55 118.9
N6 C55 C56 122.28(17)
C56 C55 H55 118.9
C55 C56 H56 120.7
C57 C56 C55 118.52(17)
C57 C56 H56 120.7
C56 C57 H57 120.2
C56 C57 C58 119.55(17)
C58 C57 H57 120.2
C57 C58 H58 120.6
C57 C58 C59 118.89(18)
C59 C58 H58 120.6
N6 C59 C58 121.41(16)
N6 C59 C60 115.53(15)
C58 C59 C60 123.01(16)
N7 C60 C59 115.21(15)
N7 C60 C61 121.59(16)
C61 C60 C59 123.18(16)
C60 C61 H61 120.6
C62 C61 C60 118.90(18)
C62 C61 H61 120.6
C61 C62 H62 120.3
C63 C62 C61 119.39(18)
C63 C62 H62 120.3
C62 C63 H63 120.8
C64 C63 C62 118.48(17)
C64 C63 H63 120.8
N7 C64 C63 122.77(16)
N7 C64 H64 118.6
C63 C64 H64 118.6
Cl1 C1S H1SA 109.4
Cl1 C1S H1SB 109.4
Cl2 C1S Cl1 111.01(13)
Cl2 C1S H1SA 109.4
Cl2 C1S H1SB 109.4
H1SA C1S H1SB 108.0
O3 S1 C65 103.02(9)
O4 S1 O3 114.49(9)
O4 S1 C65 103.26(9)
O5 S1 O3 115.32(9)
O5 S1 O4 114.98(9)
O5 S1 C65 103.41(9)
F1 C65 S1 110.73(14)
F2 C65 S1 111.22(14)
F2 C65 F1 107.99(16)
F2 C65 F3 108.27(16)
F3 C65 S1 110.76(13)
F3 C65 F1 107.74(16)

loop_
_geom_bond_atom_site_label_1
_geom_bond_atom_site_label_2
_geom_bond_distance
Zn1 O1 1.9517(12)
Zn1 N1 2.0541(14)
Zn1 N3 2.0862(14)
Zn1 N4 2.1003(14)
Zn1 N5 2.1156(14)
Zn2 O2 1.9563(11)
Zn2 N2 2.0578(14)
Zn2 N3 2.1029(13)
Zn2 N6 2.0999(14)
Zn2 N7 2.1175(14)
O1 C2 1.309(2)
O2 C24 1.306(2)
N1 C7 1.296(2)
N1 C16 1.413(2)
N2 C29 1.291(2)
N2 C38 1.411(2)
N3 C17 1.429(2)
N3 C39 1.427(2)
N4 C45 1.339(2)
N4 C49 1.345(2)
N5 C50 1.350(2)
N5 C54 1.339(2)
N6 C55 1.341(2)
N6 C59 1.343(2)
N7 C60 1.349(2)
N7 C64 1.336(2)
C1 C2 1.432(2)
C1 C6 1.419(2)
C1 C7 1.445(2)
C2 C3 1.434(2)
C3 C4 1.380(2)
C3 C8 1.541(2)
C4 H4 0.9500
C4 C5 1.413(2)
C5 C6 1.371(2)
C5 C12 1.536(2)
C6 H6 0.9500
C7 H7 0.9500
C8 C9 1.534(3)
C8 C10 1.536(2)
C8 C11 1.538(3)
C9 H9A 0.9800
C9 H9B 0.9800
C9 H9C 0.9800
C10 H10A 0.9800
C10 H10B 0.9800
C10 H10C 0.9800
C11 H11A 0.9800
C11 H11B 0.9800
C11 H11C 0.9800
C12 C13 1.544(3)
C12 C14 1.533(3)
C12 C15 1.532(3)
C13 H13A 0.9800
C13 H13B 0.9800
C13 H13C 0.9800
C14 H14A 0.9800
C14 H14B 0.9800
C14 H14C 0.9800
C15 H15A 0.9800
C15 H15B 0.9800
C15 H15C 0.9800
C16 C17 1.416(2)
C16 C21 1.397(2)
C17 C18 1.398(2)
C18 H18 0.9500
C18 C19 1.386(3)
C19 H19 0.9500
C19 C20 1.396(3)
C20 C21 1.389(3)
C20 C22 1.509(2)
C21 H21 0.9500
C22 H22A 0.9800
C22 H22B 0.9800
C22 H22C 0.9800
C23 C24 1.430(2)
C23 C28 1.413(2)
C23 C29 1.445(2)
C24 C25 1.442(2)
C25 C26 1.385(2)
C25 C30 1.536(2)
C26 H26 0.9500
C26 C27 1.412(2)
C27 C28 1.372(2)
C27 C34 1.535(2)
C28 H28 0.9500
C29 H29 0.9500
C30 C31 1.538(2)
C30 C32 1.545(2)
C30 C33 1.538(2)
C31 H31A 0.9800
C31 H31B 0.9800
C31 H31C 0.9800
C32 H32A 0.9800
C32 H32B 0.9800
C32 H32C 0.9800
C33 H33A 0.9800
C33 H33B 0.9800
C33 H33C 0.9800
C34 C35 1.539(2)
C34 C36 1.535(2)
C34 C37 1.532(2)
C35 H35A 0.9800
C35 H35B 0.9800
C35 H35C 0.9800
C36 H36A 0.9800
C36 H36B 0.9800
C36 H36C 0.9800
C37 H37A 0.9800
C37 H37B 0.9800
C37 H37C 0.9800
C38 C39 1.413(2)
C38 C43 1.392(2)
C39 C40 1.395(2)
C40 H40 0.9500
C40 C41 1.386(3)
C41 H41 0.9500
C41 C42 1.395(3)
C42 C43 1.391(2)
C42 C44 1.513(3)
C43 H43 0.9500
C44 H44A 0.9800
C44 H44B 0.9800
C44 H44C 0.9800
C45 H45 0.9500
C45 C46 1.386(2)
C46 H46 0.9500
C46 C47 1.378(3)
C47 H47 0.9500
C47 C48 1.389(3)
C48 H48 0.9500
C48 C49 1.391(2)
C49 C50 1.488(2)
C50 C51 1.380(3)
C51 H51 0.9500
C51 C52 1.382(3)
C52 H52 0.9500
C52 C53 1.380(3)
C53 H53 0.9500
C53 C54 1.383(3)
C54 H54 0.9500
C55 H55 0.9500
C55 C56 1.388(3)
C56 H56 0.9500
C56 C57 1.378(3)
C57 H57 0.9500
C57 C58 1.389(3)
C58 H58 0.9500
C58 C59 1.391(2)
C59 C60 1.495(2)
C60 C61 1.389(3)
C61 H61 0.9500
C61 C62 1.384(3)
C62 H62 0.9500
C62 C63 1.383(3)
C63 H63 0.9500
C63 C64 1.382(3)
C64 H64 0.9500
Cl1 C1S 1.756(3)
Cl2 C1S 1.753(2)
C1S H1SA 0.9900
C1S H1SB 0.9900
S1 O3 1.4456(15)
S1 O4 1.4415(14)
S1 O5 1.4376(15)
S1 C65 1.831(2)
F1 C65 1.336(2)
F2 C65 1.329(2)
F3 C65 1.334(2)

loop_
_geom_torsion_atom_site_label_1
_geom_torsion_atom_site_label_2
_geom_torsion_atom_site_label_3
_geom_torsion_atom_site_label_4
_geom_torsion
Zn1 O1 C2 C1 30.0(2)
Zn1 O1 C2 C3 -150.37(12)
Zn1 N1 C7 C1 -6.3(2)
Zn1 N1 C16 C17 12.42(17)
Zn1 N1 C16 C21 -167.53(14)
Zn1 N3 C17 C16 -19.29(17)
Zn1 N3 C17 C18 165.78(13)
Zn1 N3 C39 C38 92.54(15)
Zn1 N3 C39 C40 -82.80(18)
Zn1 N4 C45 C46 -170.33(14)
Zn1 N4 C49 C48 170.60(13)
Zn1 N4 C49 C50 -10.07(19)
Zn1 N5 C50 C49 -5.82(19)
Zn1 N5 C50 C51 172.32(16)
Zn1 N5 C54 C53 -170.29(14)
Zn2 O2 C24 C23 29.0(2)
Zn2 O2 C24 C25 -152.05(11)
Zn2 N2 C29 C23 -6.1(2)
Zn2 N2 C38 C39 16.63(17)
Zn2 N2 C38 C43 -163.01(14)
Zn2 N3 C17 C16 92.91(15)
Zn2 N3 C17 C18 -82.02(17)
Zn2 N3 C39 C38 -19.64(18)
Zn2 N3 C39 C40 165.02(14)
Zn2 N6 C55 C56 -178.76(14)
Zn2 N6 C59 C58 179.03(14)
Zn2 N6 C59 C60 -3.53(19)
Zn2 N7 C60 C59 11.37(18)
Zn2 N7 C60 C61 -170.02(15)
Zn2 N7 C64 C63 170.28(14)
O1 Zn1 N1 C7 25.72(13)
O1 Zn1 N1 C16 -159.41(11)
O1 Zn1 N3 Zn2 -19.96(10)
O1 Zn1 N3 C17 97.70(11)
O1 Zn1 N3 C39 -134.94(10)
O1 Zn1 N4 C45 -98.43(14)
O1 Zn1 N4 C49 90.46(12)
O1 Zn1 N5 C50 -114.61(12)
O1 Zn1 N5 C54 55.38(14)
O1 C2 C3 C4 179.34(15)
O1 C2 C3 C8 2.2(2)
O2 Zn2 N2 C29 25.64(13)
O2 Zn2 N2 C38 -155.55(11)
O2 Zn2 N3 Zn1 -17.24(9)
O2 Zn2 N3 C17 -132.07(10)
O2 Zn2 N3 C39 100.15(11)
O2 Zn2 N6 C55 -85.71(14)
O2 Zn2 N6 C59 95.56(12)
O2 Zn2 N7 C60 -128.72(12)
O2 Zn2 N7 C64 58.76(14)
O2 C24 C25 C26 175.58(14)
O2 C24 C25 C30 -3.6(2)
N1 Zn1 O1 C2 -37.55(13)
N1 Zn1 N3 Zn2 -98.27(6)
N1 Zn1 N3 C17 19.39(10)
N1 Zn1 N3 C39 146.75(11)
N1 Zn1 N4 C45 -6.11(14)
N1 Zn1 N4 C49 -177.22(12)
N1 Zn1 N5 C50 -30.3(7)
N1 Zn1 N5 C54 139.7(6)
N1 C16 C17 N3 5.2(2)
N1 C16 C17 C18 -179.62(14)
N1 C16 C21 C20 179.31(16)
N2 Zn2 O2 C24 -36.97(12)
N2 Zn2 N3 Zn1 -96.05(6)
N2 Zn2 N3 C17 149.12(11)
N2 Zn2 N3 C39 21.35(10)
N2 Zn2 N6 C55 6.65(14)
N2 Zn2 N6 C59 -172.07(12)
N2 Zn2 N7 C60 -1.8(7)
N2 Zn2 N7 C64 -174.3(6)
N2 C38 C39 N3 2.7(2)
N2 C38 C39 C40 178.31(15)
N2 C38 C43 C42 -178.50(17)
N3 Zn1 O1 C2 -113.28(13)
N3 Zn1 N1 C7 167.22(14)
N3 Zn1 N1 C16 -17.91(10)
N3 Zn1 N4 C45 77.17(14)
N3 Zn1 N4 C49 -93.94(12)
N3 Zn1 N5 C50 103.17(12)
N3 Zn1 N5 C54 -86.84(14)
N3 Zn2 O2 C24 -112.36(12)
N3 Zn2 N2 C29 159.93(14)
N3 Zn2 N2 C38 -21.26(11)
N3 Zn2 N6 C55 88.90(14)
N3 Zn2 N6 C59 -89.82(12)
N3 Zn2 N7 C60 95.95(12)
N3 Zn2 N7 C64 -76.56(14)
N3 C17 C18 C19 175.16(16)
N3 C39 C40 C41 176.09(17)
N4 Zn1 O1 C2 60.01(13)
N4 Zn1 N1 C7 -89.02(13)
N4 Zn1 N1 C16 85.85(11)
N4 Zn1 N3 Zn2 166.34(5)
N4 Zn1 N3 C17 -76.00(10)
N4 Zn1 N3 C39 51.36(11)
N4 Zn1 N5 C50 0.51(12)
N4 Zn1 N5 C54 170.50(15)
N4 C45 C46 C47 0.9(3)
N4 C49 C50 N5 10.7(2)
N4 C49 C50 C51 -167.47(19)
N5 Zn1 O1 C2 137.34(13)
N5 Zn1 N1 C7 -58.7(6)
N5 Zn1 N1 C16 116.2(6)
N5 Zn1 N3 Zn2 85.49(6)
N5 Zn1 N3 C17 -156.84(10)
N5 Zn1 N3 C39 -29.49(11)
N5 Zn1 N4 C45 176.53(15)
N5 Zn1 N4 C49 5.42(12)
N5 C50 C51 C52 -1.1(3)
N6 Zn2 O2 C24 60.60(13)
N6 Zn2 N2 C29 -93.27(13)
N6 Zn2 N2 C38 85.54(11)
N6 Zn2 N3 Zn1 169.23(5)
N6 Zn2 N3 C17 54.41(12)
N6 Zn2 N3 C39 -73.37(11)
N6 Zn2 N7 C60 -10.13(11)
N6 Zn2 N7 C64 177.35(14)
N6 C55 C56 C57 0.1(3)
N6 C59 C60 N7 -5.3(2)
N6 C59 C60 C61 176.10(18)
N7 Zn2 O2 C24 139.18(12)
N7 Zn2 N2 C29 -101.5(6)
N7 Zn2 N2 C38 77.3(6)
N7 Zn2 N3 Zn1 88.79(6)
N7 Zn2 N3 C17 -26.04(11)
N7 Zn2 N3 C39 -153.81(10)
N7 Zn2 N6 C55 -174.06(15)
N7 Zn2 N6 C59 7.22(12)
N7 C60 C61 C62 -2.0(3)
C1 C2 C3 C4 -1.0(2)
C1 C2 C3 C8 -178.11(14)
C2 C1 C6 C5 0.7(2)
C2 C1 C7 N1 -14.4(3)
C2 C3 C4 C5 0.9(3)
C2 C3 C8 C9 63.6(2)
C2 C3 C8 C10 -57.5(2)
C2 C3 C8 C11 -176.37(17)
C3 C4 C5 C6 0.0(3)
C3 C4 C5 C12 178.54(17)
C4 C3 C8 C9 -113.42(19)
C4 C3 C8 C10 125.39(18)
C4 C3 C8 C11 6.6(3)
C4 C5 C6 C1 -0.8(2)
C4 C5 C12 C13 -55.9(2)
C4 C5 C12 C14 63.6(2)
C4 C5 C12 C15 -175.33(17)
C6 C1 C2 O1 179.91(14)
C6 C1 C2 C3 0.2(2)
C6 C1 C7 N1 168.01(15)
C6 C5 C12 C13 122.53(19)
C6 C5 C12 C14 -117.9(2)
C6 C5 C12 C15 3.1(3)
C7 N1 C16 C17 -172.76(15)
C7 N1 C16 C21 7.3(3)
C7 C1 C2 O1 2.4(2)
C7 C1 C2 C3 -177.27(15)
C7 C1 C6 C5 178.37(15)
C8 C3 C4 C5 178.03(16)
C12 C5 C6 C1 -179.26(16)
C16 N1 C7 C1 179.44(15)
C16 C17 C18 C19 0.2(3)
C17 N3 C39 C38 -144.83(15)
C17 N3 C39 C40 39.8(2)
C17 C16 C21 C20 -0.6(3)
C17 C18 C19 C20 -0.3(3)
C18 C19 C20 C21 0.0(3)
C18 C19 C20 C22 -178.97(18)
C19 C20 C21 C16 0.5(3)
C21 C16 C17 N3 -174.86(15)
C21 C16 C17 C18 0.3(2)
C22 C20 C21 C16 179.46(17)
C23 C24 C25 C26 -5.4(2)
C23 C24 C25 C30 175.42(13)
C24 C23 C28 C27 1.6(2)
C24 C23 C29 N2 -15.2(2)
C24 C25 C26 C27 3.1(2)
C24 C25 C30 C31 -175.09(14)
C24 C25 C30 C32 -56.24(19)
C24 C25 C30 C33 65.12(18)
C25 C26 C27 C28 1.6(2)
C25 C26 C27 C34 -179.56(14)
C26 C25 C30 C31 5.7(2)
C26 C25 C30 C32 124.59(16)
C26 C25 C30 C33 -114.05(17)
C26 C27 C28 C23 -4.0(2)
C26 C27 C34 C35 60.2(2)
C26 C27 C34 C36 -59.96(19)
C26 C27 C34 C37 -179.43(15)
C28 C23 C24 O2 -177.78(14)
C28 C23 C24 C25 3.2(2)
C28 C23 C29 N2 166.13(15)
C28 C27 C34 C35 -121.03(17)
C28 C27 C34 C36 118.79(17)
C28 C27 C34 C37 -0.7(2)
C29 N2 C38 C39 -164.55(15)
C29 N2 C38 C43 15.8(3)
C29 C23 C24 O2 3.6(2)
C29 C23 C24 C25 -175.35(14)
C29 C23 C28 C27 -179.72(14)
C30 C25 C26 C27 -177.67(15)
C34 C27 C28 C23 177.21(14)
C38 N2 C29 C23 175.24(15)
C38 C39 C40 C41 0.7(3)
C39 N3 C17 C16 -143.83(15)
C39 N3 C17 C18 41.2(2)
C39 C38 C43 C42 1.9(3)
C39 C40 C41 C42 0.9(3)
C40 C41 C42 C43 -1.1(3)
C40 C41 C42 C44 178.4(2)
C41 C42 C43 C38 -0.3(3)
C43 C38 C39 N3 -177.65(16)
C43 C38 C39 C40 -2.0(3)
C44 C42 C43 C38 -179.8(2)
C45 N4 C49 C48 -1.0(2)
C45 N4 C49 C50 178.34(15)
C45 C46 C47 C48 -1.7(3)
C46 C47 C48 C49 1.1(3)
C47 C48 C49 N4 0.2(3)
C47 C48 C49 C50 -179.05(17)
C48 C49 C50 N5 -170.03(16)
C48 C49 C50 C51 11.8(3)
C49 N4 C45 C46 0.4(3)
C49 C50 C51 C52 177.0(2)
C50 N5 C54 C53 -0.7(3)
C50 C51 C52 C53 -0.4(4)
C51 C52 C53 C54 1.2(4)
C52 C53 C54 N5 -0.7(3)
C54 N5 C50 C49 -176.55(15)
C54 N5 C50 C51 1.6(3)
C55 N6 C59 C58 0.2(3)
C55 N6 C59 C60 177.66(15)
C55 C56 C57 C58 -0.3(3)
C56 C57 C58 C59 0.5(3)
C57 C58 C59 N6 -0.4(3)
C57 C58 C59 C60 -177.67(18)
C58 C59 C60 N7 172.08(17)
C58 C59 C60 C61 -6.5(3)
C59 N6 C55 C56 -0.1(3)
C59 C60 C61 C62 176.46(19)
C60 N7 C64 C63 -1.9(3)
C60 C61 C62 C63 -0.2(3)
C61 C62 C63 C64 1.3(3)
C62 C63 C64 N7 -0.2(3)
C64 N7 C60 C59 -175.52(14)
C64 N7 C60 C61 3.1(3)
O3 S1 C65 F1 -57.58(15)
O3 S1 C65 F2 -177.67(13)
O3 S1 C65 F3 61.88(15)
O4 S1 C65 F1 61.86(15)
O4 S1 C65 F2 -58.23(16)
O4 S1 C65 F3 -178.68(14)
O5 S1 C65 F1 -178.00(14)
O5 S1 C65 F2 61.91(16)
O5 S1 C65 F3 -58.54(16)

loop_
_smtbx_masks_void_nr
_smtbx_masks_void_average_x
_smtbx_masks_void_average_y
_smtbx_masks_void_average_z
_smtbx_masks_void_volume
_smtbx_masks_void_count_electrons
1 0.000 0.000 0.000 68.3 4.5
2 0.275 0.243 0.774 218.7 47.1
3 0.275 0.257 0.274 218.7 47.3
4 0.000 0.500 0.500 68.3 4.5
5 -0.275 0.743 0.726 218.7 46.9
6 -0.275 0.757 0.226 218.7 47.1
7 0.495 0.014 0.203 19.0 0.8
8 0.495 0.486 0.703 19.0 0.8
9 0.505 0.514 0.297 19.0 0.9
10 0.505 0.986 0.797 19.0 0.9
